data_4075361
loop_
_publ_author_name
'Sun, Yi'
'Chan, Hoi-Shan'
'Xie, Zuowei'

_publ_section_title
;
 Reaction of [\h5:\s-Me2C(C5H4)(C2B10H10)]Ru(NH2Prn)2with Alkynes.
 Synthesis and Structural Characterization of Ruthenium Aminocarbene and
 Enamine Complexes
;
_journal_issue 14
_journal_name_full Organometallics
_journal_page_first 3447
_journal_paper_doi 10.1021/om060249a
_journal_volume 25
_journal_year 2006
_chemical_formula_sum 'C31 H45 B10 N Ru'
_chemical_formula_weight 640.85
_chemical_name_systematic
; 
 ? 
;
_space_group_IT_number 14
_symmetry_cell_setting monoclinic
_symmetry_space_group_name_Hall '-P 2ybc'
_symmetry_space_group_name_H-M 'P 1 21/c 1'
_atom_sites_solution_hydrogens geom
_atom_sites_solution_primary direct
_atom_sites_solution_secondary difmap
_audit_creation_method SHELXL-97
_cell_angle_alpha 90.00
_cell_angle_beta 99.85(3)
_cell_angle_gamma 90.00
_cell_formula_units_Z 4
_cell_length_a 10.743(2)
_cell_length_b 12.860(3)
_cell_length_c 24.952(5)
_cell_measurement_temperature 293(2)
_cell_volume 3396.4(13)
_computing_cell_refinement 'Bruker FRAMBO'
_computing_data_collection 'Bruker FRAMBO'
_computing_data_reduction 'Bruker SHELXTL'
_computing_molecular_graphics 'Bruker SHELXTL'
_computing_publication_material 'Bruker SHELXTL'
_computing_structure_refinement 'SHELXL-97 (Sheldrick, 1997)'
_computing_structure_solution 'SHELXS-97 (Sheldrick, 1990)'
_diffrn_ambient_temperature 293(2)
_diffrn_measured_fraction_theta_full 0.914
_diffrn_measured_fraction_theta_max 0.914
_diffrn_measurement_device_type 'multiwire proportional'
_diffrn_measurement_method 'phi and omega scans'
_diffrn_radiation_monochromator graphite
_diffrn_radiation_source 'fine-focus sealed tube'
_diffrn_radiation_type MoK\a
_diffrn_radiation_wavelength 0.71073
_diffrn_reflns_av_R_equivalents 0.0682
_diffrn_reflns_av_sigmaI/netI 0.0646
_diffrn_reflns_limit_h_max 12
_diffrn_reflns_limit_h_min 0
_diffrn_reflns_limit_k_max 15
_diffrn_reflns_limit_k_min -15
_diffrn_reflns_limit_l_max 28
_diffrn_reflns_limit_l_min -29
_diffrn_reflns_number 9380
_diffrn_reflns_theta_full 25.00
_diffrn_reflns_theta_max 25.00
_diffrn_reflns_theta_min 1.79
_exptl_absorpt_coefficient_mu 0.484
_exptl_absorpt_correction_T_max 1.0000
_exptl_absorpt_correction_T_min 0.8299
_exptl_absorpt_correction_type sadabs
_exptl_crystal_colour yellow
_exptl_crystal_density_diffrn 1.253
_exptl_crystal_density_method 'not measured'
_exptl_crystal_description block
_exptl_crystal_F_000 1328
_exptl_crystal_size_max 0.40
_exptl_crystal_size_mid 0.30
_exptl_crystal_size_min 0.20
_refine_diff_density_max 0.899
_refine_diff_density_min -0.469
_refine_diff_density_rms 0.080
_refine_ls_extinction_coef 0.0117(14)
_refine_ls_extinction_expression Fc^*^=kFc[1+0.001xFc^2^\l^3^/sin(2\q)]^-1/4^
_refine_ls_extinction_method SHELXL
_refine_ls_goodness_of_fit_ref 1.124
_refine_ls_hydrogen_treatment riding
_refine_ls_matrix_type full
_refine_ls_number_parameters 389
_refine_ls_number_reflns 5462
_refine_ls_number_restraints 0
_refine_ls_restrained_S_all 1.124
_refine_ls_R_factor_all 0.0625
_refine_ls_R_factor_gt 0.0571
_refine_ls_shift/su_max 0.001
_refine_ls_shift/su_mean 0.000
_refine_ls_structure_factor_coef Fsqd
_refine_ls_weighting_details 'calc w=1/[\s^2^(Fo^2^)+(0.0834P)^2^+1.0342P] where P=(Fo^2^+2Fc^2^)/3'
_refine_ls_weighting_scheme calc
_refine_ls_wR_factor_gt 0.1585
_refine_ls_wR_factor_ref 0.1638
_reflns_number_gt 5056
_reflns_number_total 5462
_reflns_threshold_expression >2sigma(I)
_cod_data_source_file om060249asi20060320_035907.cif
_cod_data_source_block 3a
_cod_original_cell_volume 3396.5(12)
_cod_original_sg_symbol_H-M P2(1)/c
_cod_database_code 4075361

loop_
_symmetry_equiv_pos_as_xyz
'x, y, z'
'-x, y+1/2, -z+1/2'
'-x, -y, -z'
'x, -y-1/2, z-1/2'

loop_
_atom_site_label
_atom_site_type_symbol
_atom_site_fract_x
_atom_site_fract_y
_atom_site_fract_z
_atom_site_U_iso_or_equiv
_atom_site_adp_type
_atom_site_occupancy
_atom_site_symmetry_multiplicity
_atom_site_calc_flag
_atom_site_refinement_flags
Ru1 Ru 0.20133(3) 0.34838(3) 0.285161(14) 0.0712(2) Uani 1 1 d .
N1 N 0.2586(4) 0.3178(4) 0.1729(2) 0.1108(14) Uani 1 1 d .
H1A H 0.2909 0.2593 0.1848 0.133 Uiso 1 1 calc R
C1 C 0.4665(4) 0.2683(3) 0.35602(17) 0.0765(11) Uani 1 1 d .
C2 C 0.4027(4) 0.3648(3) 0.30975(19) 0.0762(11) Uani 1 1 d .
C11 C 0.3705(4) 0.1894(4) 0.3736(2) 0.0855(12) Uani 1 1 d .
C12 C 0.4034(6) 0.0759(4) 0.3609(3) 0.125(2) Uani 1 1 d .
H12A H 0.3430 0.0297 0.3725 0.187 Uiso 1 1 calc R
H12B H 0.4864 0.0594 0.3799 0.187 Uiso 1 1 calc R
H12C H 0.4011 0.0682 0.3225 0.187 Uiso 1 1 calc R
C13 C 0.3703(6) 0.1968(5) 0.4353(2) 0.1196(19) Uani 1 1 d .
H13A H 0.3107 0.1479 0.4453 0.179 Uiso 1 1 calc R
H13B H 0.3467 0.2659 0.4442 0.179 Uiso 1 1 calc R
H13C H 0.4532 0.1813 0.4548 0.179 Uiso 1 1 calc R
C14 C 0.2381(4) 0.2146(3) 0.3430(2) 0.0799(11) Uani 1 1 d .
C15 C 0.1444(5) 0.2783(4) 0.3612(2) 0.0920(14) Uani 1 1 d .
H15A H 0.1516 0.3119 0.3968 0.110 Uiso 1 1 calc R
C16 C 0.0379(5) 0.2819(4) 0.3187(3) 0.1071(18) Uani 1 1 d .
H16A H -0.0413 0.3186 0.3206 0.129 Uiso 1 1 calc R
C17 C 0.0600(5) 0.2201(4) 0.2754(3) 0.1041(17) Uani 1 1 d .
H17A H -0.0010 0.2048 0.2425 0.125 Uiso 1 1 calc R
C18 C 0.1843(5) 0.1758(4) 0.2896(2) 0.0932(15) Uani 1 1 d .
H18A H 0.2229 0.1248 0.2682 0.112 Uiso 1 1 calc R
C21 C 0.1329(4) 0.5527(3) 0.34788(18) 0.0763(10) Uani 1 1 d .
C22 C 0.2169(5) 0.5909(4) 0.3921(2) 0.0920(13) Uani 1 1 d .
H22A H 0.3022 0.5956 0.3896 0.110 Uiso 1 1 calc R
C23 C 0.1785(6) 0.6222(4) 0.4395(2) 0.1033(16) Uani 1 1 d .
H23A H 0.2385 0.6467 0.4680 0.124 Uiso 1 1 calc R
C24 C 0.0522(6) 0.6180(4) 0.4459(2) 0.0980(15) Uani 1 1 d .
C25 C -0.0326(5) 0.5804(4) 0.4017(2) 0.0989(14) Uani 1 1 d .
H25A H -0.1179 0.5768 0.4042 0.119 Uiso 1 1 calc R
C26 C 0.0058(4) 0.5483(4) 0.3540(2) 0.0895(13) Uani 1 1 d .
H26A H -0.0540 0.5232 0.3256 0.107 Uiso 1 1 calc R
C27 C 0.1757(4) 0.5212(3) 0.29656(17) 0.0724(10) Uani 1 1 d .
H27A H 0.2462 0.5631 0.2882 0.087 Uiso 1 1 calc R
C28 C 0.0958(4) 0.4845(3) 0.25027(17) 0.0726(10) Uani 1 1 d .
H28A H 0.0045 0.4861 0.2501 0.087 Uiso 1 1 calc R
C29 C 0.1415(4) 0.4747(4) 0.19512(17) 0.0796(11) Uani 1 1 d .
H29A H 0.2004 0.5312 0.1911 0.096 Uiso 1 1 calc R
C30 C 0.0357(4) 0.4722(4) 0.14619(18) 0.0804(11) Uani 1 1 d .
C31 C -0.0551(5) 0.3933(4) 0.1404(2) 0.0970(14) Uani 1 1 d .
H31A H -0.0527 0.3439 0.1678 0.116 Uiso 1 1 calc R
C32 C -0.1491(5) 0.3867(4) 0.0946(2) 0.0967(14) Uani 1 1 d .
H32A H -0.2090 0.3340 0.0923 0.116 Uiso 1 1 calc R
C33 C -0.1550(5) 0.4576(4) 0.0521(2) 0.0888(12) Uani 1 1 d .
C34 C -0.0658(5) 0.5367(4) 0.05803(19) 0.0918(13) Uani 1 1 d .
H34A H -0.0679 0.5857 0.0305 0.110 Uiso 1 1 calc R
C35 C 0.0269(5) 0.5446(4) 0.10445(19) 0.0843(11) Uani 1 1 d .
H35A H 0.0840 0.5995 0.1075 0.101 Uiso 1 1 calc R
C36 C 0.2130(4) 0.3751(4) 0.2092(2) 0.0828(12) Uani 1 1 d .
C37 C 0.2621(9) 0.3382(6) 0.1174(3) 0.148(3) Uani 1 1 d .
H37A H 0.2903 0.4091 0.1139 0.178 Uiso 1 1 calc R
H37B H 0.1772 0.3324 0.0969 0.178 Uiso 1 1 calc R
C38 C 0.3494(9) 0.2644(7) 0.0927(4) 0.164(3) Uani 1 1 d .
H38A H 0.3390 0.1943 0.1056 0.197 Uiso 1 1 calc R
H38B H 0.3248 0.2643 0.0534 0.197 Uiso 1 1 calc R
C39 C 0.4741(9) 0.2924(8) 0.1057(5) 0.193(4) Uani 1 1 d .
H39A H 0.5249 0.2440 0.0896 0.289 Uiso 1 1 calc R
H39B H 0.4993 0.2916 0.1445 0.289 Uiso 1 1 calc R
H39C H 0.4853 0.3610 0.0922 0.289 Uiso 1 1 calc R
C40 C 0.0093(9) 0.6570(5) 0.4974(3) 0.132(2) Uani 1 1 d .
H40A H 0.0814 0.6797 0.5229 0.197 Uiso 1 1 calc R
H40B H -0.0324 0.6017 0.5132 0.197 Uiso 1 1 calc R
H40C H -0.0481 0.7140 0.4886 0.197 Uiso 1 1 calc R
C41 C -0.2553(6) 0.4464(5) 0.0014(2) 0.1207(19) Uani 1 1 d .
H41A H -0.2458 0.5014 -0.0236 0.181 Uiso 1 1 calc R
H41B H -0.3376 0.4503 0.0113 0.181 Uiso 1 1 calc R
H41C H -0.2455 0.3805 -0.0155 0.181 Uiso 1 1 calc R
B3 B 0.4596(5) 0.3940(4) 0.3779(2) 0.0827(13) Uani 1 1 d .
H3 H 0.3958 0.4190 0.4055 0.099 Uiso 1 1 calc R
B4 B 0.5946(5) 0.3141(6) 0.4001(3) 0.0930(16) Uani 1 1 d .
H4 H 0.6197 0.2882 0.4426 0.112 Uiso 1 1 calc R
B5 B 0.6157(5) 0.2328(6) 0.3460(3) 0.1020(18) Uani 1 1 d .
H5 H 0.6544 0.1538 0.3529 0.122 Uiso 1 1 calc R
B6 B 0.4914(5) 0.2629(5) 0.2892(2) 0.0894(15) Uani 1 1 d .
H6 H 0.4490 0.2037 0.2598 0.107 Uiso 1 1 calc R
B7 B 0.4955(5) 0.4754(5) 0.3250(3) 0.0951(16) Uani 1 1 d .
H7 H 0.4573 0.5546 0.3184 0.114 Uiso 1 1 calc R
B8 B 0.6158(5) 0.4449(6) 0.3817(3) 0.1032(18) Uani 1 1 d .
H8 H 0.6544 0.5041 0.4119 0.124 Uiso 1 1 calc R
B9 B 0.7119(6) 0.3435(6) 0.3608(3) 0.107(2) Uani 1 1 d .
H9 H 0.8135 0.3372 0.3770 0.129 Uiso 1 1 calc R
B10 B 0.6486(6) 0.3116(7) 0.2918(3) 0.113(2) Uani 1 1 d .
H10 H 0.7089 0.2841 0.2633 0.136 Uiso 1 1 calc R
B11 B 0.5149(5) 0.3939(6) 0.2704(3) 0.0974(17) Uani 1 1 d .
H11 H 0.4893 0.4202 0.2280 0.117 Uiso 1 1 calc R
B12 B 0.6506(5) 0.4428(7) 0.3146(3) 0.115(2) Uani 1 1 d .
H12 H 0.7135 0.5010 0.3010 0.139 Uiso 1 1 calc R

loop_
_atom_site_aniso_label
_atom_site_aniso_U_11
_atom_site_aniso_U_22
_atom_site_aniso_U_33
_atom_site_aniso_U_23
_atom_site_aniso_U_13
_atom_site_aniso_U_12
Ru1 0.0533(2) 0.0608(3) 0.0994(3) -0.00043(15) 0.01231(17) -0.00176(13)
N1 0.085(3) 0.124(3) 0.125(4) -0.017(3) 0.023(3) 0.006(3)
C1 0.060(2) 0.079(3) 0.090(3) 0.008(2) 0.0116(19) 0.010(2)
C2 0.058(2) 0.074(2) 0.096(3) 0.009(2) 0.013(2) -0.005(2)
C11 0.074(3) 0.071(2) 0.110(3) 0.014(2) 0.012(2) 0.006(2)
C12 0.095(4) 0.076(3) 0.199(7) 0.020(4) 0.016(4) 0.013(3)
C13 0.112(4) 0.134(5) 0.112(4) 0.030(4) 0.015(3) -0.031(4)
C14 0.067(2) 0.063(2) 0.110(3) 0.010(2) 0.018(2) -0.007(2)
C15 0.083(3) 0.071(3) 0.129(4) 0.010(3) 0.038(3) 0.000(2)
C16 0.070(3) 0.078(3) 0.179(6) 0.028(4) 0.036(3) -0.004(3)
C17 0.071(3) 0.076(3) 0.156(5) 0.017(3) -0.004(3) -0.018(3)
C18 0.088(3) 0.064(2) 0.126(4) -0.003(2) 0.012(3) -0.009(2)
C21 0.074(2) 0.057(2) 0.095(3) -0.0030(19) 0.006(2) 0.000(2)
C22 0.076(3) 0.080(3) 0.114(4) -0.020(3) -0.003(2) 0.002(2)
C23 0.106(4) 0.089(3) 0.104(4) -0.022(3) -0.013(3) 0.002(3)
C24 0.126(4) 0.078(3) 0.089(3) -0.003(2) 0.016(3) 0.009(3)
C25 0.091(3) 0.100(4) 0.107(3) -0.012(3) 0.023(3) -0.007(3)
C26 0.072(3) 0.096(3) 0.098(3) -0.013(3) 0.008(2) -0.005(3)
C27 0.066(2) 0.053(2) 0.097(3) 0.0030(18) 0.010(2) -0.0014(18)
C28 0.064(2) 0.064(2) 0.088(2) 0.0034(19) 0.0074(18) 0.0039(19)
C29 0.070(2) 0.079(3) 0.089(3) 0.003(2) 0.011(2) -0.008(2)
C30 0.071(2) 0.078(3) 0.092(3) -0.004(2) 0.013(2) -0.002(2)
C31 0.092(3) 0.087(3) 0.107(3) 0.014(3) 0.003(3) -0.012(3)
C32 0.085(3) 0.084(3) 0.115(4) -0.005(3) -0.001(3) -0.010(3)
C33 0.082(3) 0.091(3) 0.091(3) -0.015(3) 0.008(2) 0.011(3)
C34 0.090(3) 0.097(3) 0.087(3) 0.004(3) 0.012(2) 0.017(3)
C35 0.082(3) 0.075(3) 0.097(3) 0.000(2) 0.018(2) 0.002(2)
C36 0.060(2) 0.085(3) 0.105(3) -0.013(2) 0.017(2) 0.003(2)
C37 0.153(7) 0.181(8) 0.124(5) 0.000(5) 0.064(5) 0.026(5)
C38 0.179(8) 0.155(7) 0.181(7) -0.009(6) 0.091(7) 0.015(7)
C39 0.130(7) 0.159(8) 0.300(13) -0.026(8) 0.066(8) -0.014(7)
C40 0.173(7) 0.129(5) 0.094(4) -0.011(3) 0.027(4) 0.019(5)
C41 0.119(4) 0.132(5) 0.101(4) -0.024(3) -0.007(3) 0.019(4)
B3 0.064(3) 0.081(3) 0.101(3) 0.002(3) 0.011(2) -0.006(3)
B4 0.068(3) 0.111(4) 0.097(4) 0.011(3) 0.008(3) -0.002(3)
B5 0.067(3) 0.117(5) 0.123(5) -0.001(4) 0.016(3) 0.018(3)
B6 0.067(3) 0.107(4) 0.096(3) 0.000(3) 0.019(2) 0.010(3)
B7 0.067(3) 0.088(4) 0.126(4) 0.014(3) 0.005(3) -0.020(3)
B8 0.069(3) 0.120(5) 0.115(4) 0.004(4) 0.002(3) -0.024(3)
B9 0.057(3) 0.148(7) 0.116(5) 0.019(4) 0.012(3) 0.002(3)
B10 0.067(3) 0.165(7) 0.111(4) 0.002(5) 0.028(3) 0.007(4)
B11 0.063(3) 0.128(5) 0.102(4) 0.018(4) 0.015(3) -0.019(3)
B12 0.060(3) 0.155(7) 0.128(5) 0.036(5) 0.007(3) -0.025(4)

loop_
_atom_type_symbol
_atom_type_description
_atom_type_scat_dispersion_real
_atom_type_scat_dispersion_imag
_atom_type_scat_source
C C 0.0033 0.0016 'International Tables Vol C Tables 4.2.6.8 and 6.1.1.4'
H H 0.0000 0.0000 'International Tables Vol C Tables 4.2.6.8 and 6.1.1.4'
B B 0.0013 0.0007 'International Tables Vol C Tables 4.2.6.8 and 6.1.1.4'
N N 0.0061 0.0033 'International Tables Vol C Tables 4.2.6.8 and 6.1.1.4'
Ru Ru -1.2594 0.8363 'International Tables Vol C Tables 4.2.6.8 and 6.1.1.4'

loop_
_geom_angle_atom_site_label_1
_geom_angle_atom_site_label_2
_geom_angle_atom_site_label_3
_geom_angle
C36 Ru1 C2 91.79(18)
C36 Ru1 C28 65.58(17)
C2 Ru1 C28 117.53(16)
C36 Ru1 C17 100.4(2)
C2 Ru1 C17 137.37(18)
C28 Ru1 C17 104.64(18)
C36 Ru1 C18 104.1(2)
C2 Ru1 C18 99.78(18)
C28 Ru1 C18 140.87(17)
C17 Ru1 C18 37.66(19)
C36 Ru1 C14 136.78(18)
C2 Ru1 C14 80.44(16)
C28 Ru1 C14 153.63(16)
C17 Ru1 C14 62.76(18)
C18 Ru1 C14 37.79(17)
C36 Ru1 C16 128.0(2)
C2 Ru1 C16 138.0(2)
C28 Ru1 C16 93.91(18)
C17 Ru1 C16 36.4(2)
C18 Ru1 C16 61.7(2)
C14 Ru1 C16 61.86(18)
C36 Ru1 C27 88.76(18)
C2 Ru1 C27 90.33(16)
C28 Ru1 C27 36.59(14)
C17 Ru1 C27 130.24(19)
C18 Ru1 C27 163.28(19)
C14 Ru1 C27 133.32(16)
C16 Ru1 C27 101.99(19)
C36 Ru1 C15 161.9(2)
C2 Ru1 C15 101.60(19)
C28 Ru1 C15 117.04(17)
C17 Ru1 C15 61.5(2)
C18 Ru1 C15 61.88(19)
C14 Ru1 C15 36.93(16)
C16 Ru1 C15 36.7(2)
C27 Ru1 C15 103.20(17)
C36 N1 C37 129.7(6)
C11 C1 B3 117.2(4)
C11 C1 B4 122.7(4)
B3 C1 B4 62.9(3)
C11 C1 B5 122.9(4)
B3 C1 B5 112.8(4)
B4 C1 B5 61.3(3)
C11 C1 B6 117.5(4)
B3 C1 B6 111.5(4)
B4 C1 B6 113.1(4)
B5 C1 B6 63.3(3)
C11 C1 C2 116.2(3)
B3 C1 C2 60.5(3)
B4 C1 C2 111.1(4)
B5 C1 C2 111.1(4)
B6 C1 C2 60.2(3)
B11 C2 B7 61.1(3)
B11 C2 B3 110.2(4)
B7 C2 B3 61.3(3)
B11 C2 B6 61.7(3)
B7 C2 B6 110.9(4)
B3 C2 B6 109.2(4)
B11 C2 C1 107.3(3)
B7 C2 C1 106.8(3)
B3 C2 C1 58.6(3)
B6 C2 C1 59.4(3)
B11 C2 Ru1 128.7(3)
B7 C2 Ru1 130.7(3)
B3 C2 Ru1 117.7(3)
B6 C2 Ru1 114.5(3)
C1 C2 Ru1 112.2(2)
C14 C11 C13 108.9(4)
C14 C11 C12 108.9(4)
C13 C11 C12 107.5(5)
C14 C11 C1 108.9(3)
C13 C11 C1 110.7(4)
C12 C11 C1 111.8(4)
C15 C14 C18 107.4(5)
C15 C14 C11 127.4(5)
C18 C14 C11 125.2(4)
C15 C14 Ru1 73.0(3)
C18 C14 Ru1 70.9(3)
C11 C14 Ru1 122.1(3)
C16 C15 C14 107.6(5)
C16 C15 Ru1 70.3(3)
C14 C15 Ru1 70.0(3)
C17 C16 C15 109.6(5)
C17 C16 Ru1 71.3(3)
C15 C16 Ru1 73.0(3)
C16 C17 C18 108.0(5)
C16 C17 Ru1 72.3(3)
C18 C17 Ru1 71.3(3)
C17 C18 C14 107.3(5)
C17 C18 Ru1 71.0(3)
C14 C18 Ru1 71.3(3)
C22 C21 C26 116.1(4)
C22 C21 C27 121.7(4)
C26 C21 C27 122.2(4)
C23 C22 C21 122.4(5)
C22 C23 C24 121.8(5)
C25 C24 C23 116.2(5)
C25 C24 C40 122.1(6)
C23 C24 C40 121.7(6)
C26 C25 C24 122.2(5)
C25 C26 C21 121.3(5)
C28 C27 C21 124.5(4)
C28 C27 Ru1 68.6(2)
C21 C27 Ru1 115.9(3)
C27 C28 C29 121.4(4)
C27 C28 Ru1 74.8(2)
C29 C28 Ru1 93.9(3)
C36 C29 C30 116.8(4)
C36 C29 C28 95.1(3)
C30 C29 C28 114.2(4)
C35 C30 C31 116.9(4)
C35 C30 C29 122.3(4)
C31 C30 C29 120.8(4)
C32 C31 C30 121.6(5)
C33 C32 C31 121.2(5)
C34 C33 C32 117.3(4)
C34 C33 C41 122.4(5)
C32 C33 C41 120.4(5)
C33 C34 C35 121.5(5)
C30 C35 C34 121.4(5)
N1 C36 C29 123.3(5)
N1 C36 Ru1 131.1(4)
C29 C36 Ru1 105.2(3)
N1 C37 C38 113.5(7)
C39 C38 C37 112.4(9)
C1 B3 C2 60.9(3)
C1 B3 B7 107.0(4)
C2 B3 B7 59.2(3)
C1 B3 B8 105.8(4)
C2 B3 B8 107.5(4)
B7 B3 B8 60.2(3)
C1 B3 B4 58.6(3)
C2 B3 B4 108.0(4)
B7 B3 B4 107.5(4)
B8 B3 B4 59.3(4)
C1 B4 B5 59.7(3)
C1 B4 B8 106.6(4)
B5 B4 B8 109.2(5)
C1 B4 B9 106.8(4)
B5 B4 B9 60.1(4)
B8 B4 B9 61.1(4)
C1 B4 B3 58.5(3)
B5 B4 B3 108.0(4)
B8 B4 B3 60.4(3)
B9 B4 B3 108.9(4)
C1 B5 B4 59.0(3)
C1 B5 B9 106.4(5)
B4 B5 B9 60.3(4)
C1 B5 B10 105.7(4)
B4 B5 B10 108.3(6)
B9 B5 B10 60.7(4)
C1 B5 B6 58.6(3)
B4 B5 B6 107.4(4)
B9 B5 B6 108.6(5)
B10 B5 B6 60.0(3)
C1 B6 C2 60.5(3)
C1 B6 B11 105.6(4)
C2 B6 B11 58.4(3)
C1 B6 B10 104.5(4)
C2 B6 B10 106.5(5)
B11 B6 B10 60.2(4)
C1 B6 B5 58.1(3)
C2 B6 B5 107.3(4)
B11 B6 B5 106.8(5)
B10 B6 B5 58.9(4)
C2 B7 B11 58.9(3)
C2 B7 B3 59.5(3)
B11 B7 B3 107.1(4)
C2 B7 B12 107.0(5)
B11 B7 B12 60.6(4)
B3 B7 B12 107.3(4)
C2 B7 B8 107.7(4)
B11 B7 B8 108.5(5)
B3 B7 B8 60.2(3)
B12 B7 B8 59.8(4)
B4 B8 B12 106.7(5)
B4 B8 B7 107.8(4)
B12 B8 B7 59.8(3)
B4 B8 B3 60.3(3)
B12 B8 B3 106.9(4)
B7 B8 B3 59.6(3)
B4 B8 B9 59.4(4)
B12 B8 B9 59.4(4)
B7 B8 B9 107.6(5)
B3 B8 B9 107.4(5)
B5 B9 B4 59.6(4)
B5 B9 B12 107.9(5)
B4 B9 B12 107.1(4)
B5 B9 B10 59.9(4)
B4 B9 B10 107.2(5)
B12 B9 B10 60.1(4)
B5 B9 B8 107.6(4)
B4 B9 B8 59.5(4)
B12 B9 B8 59.8(4)
B10 B9 B8 107.7(5)
B5 B10 B12 107.0(5)
B5 B10 B9 59.4(4)
B12 B10 B9 59.5(4)
B5 B10 B11 108.1(4)
B12 B10 B11 60.0(4)
B9 B10 B11 107.8(5)
B5 B10 B6 61.2(4)
B12 B10 B6 107.6(4)
B9 B10 B6 108.5(4)
B11 B10 B6 59.5(3)
C2 B11 B7 60.0(3)
C2 B11 B6 59.9(3)
B7 B11 B6 108.5(4)
C2 B11 B12 107.5(4)
B7 B11 B12 60.2(4)
B6 B11 B12 108.0(5)
C2 B11 B10 107.8(4)
B7 B11 B10 108.4(4)
B6 B11 B10 60.3(4)
B12 B11 B10 59.7(4)
B9 B12 B8 60.8(4)
B9 B12 B7 109.2(4)
B8 B12 B7 60.4(4)
B9 B12 B10 60.4(4)
B8 B12 B10 108.8(5)
B7 B12 B10 108.0(4)
B9 B12 B11 108.8(5)
B8 B12 B11 107.9(4)
B7 B12 B11 59.2(3)
B10 B12 B11 60.3(4)

loop_
_geom_bond_atom_site_label_1
_geom_bond_atom_site_label_2
_geom_bond_distance
Ru1 C36 1.952(5)
Ru1 C2 2.156(4)
Ru1 C28 2.184(4)
Ru1 C17 2.227(5)
Ru1 C18 2.232(5)
Ru1 C14 2.237(4)
Ru1 C16 2.241(5)
Ru1 C27 2.264(4)
Ru1 C15 2.277(5)
N1 C36 1.325(6)
N1 C37 1.416(8)
C1 C11 1.562(6)
C1 B3 1.711(7)
C1 B4 1.713(7)
C1 B5 1.725(7)
C1 B6 1.733(7)
C1 C2 1.753(6)
C2 B11 1.722(7)
C2 B7 1.741(7)
C2 B3 1.746(7)
C2 B6 1.747(7)
C11 C14 1.530(6)
C11 C13 1.544(7)
C11 C12 1.546(7)
C14 C15 1.430(6)
C14 C18 1.447(7)
C15 C16 1.421(8)
C16 C17 1.395(8)
C17 C18 1.439(7)
C21 C22 1.391(6)
C21 C26 1.402(6)
C21 C27 1.489(6)
C22 C23 1.377(7)
C23 C24 1.394(8)
C24 C25 1.390(7)
C24 C40 1.523(8)
C25 C26 1.388(7)
C27 C28 1.398(6)
C28 C29 1.543(6)
C29 C36 1.504(6)
C29 C30 1.519(6)
C30 C35 1.388(6)
C30 C31 1.397(7)
C31 C32 1.392(7)
C32 C33 1.391(7)
C33 C34 1.388(7)
C33 C41 1.522(7)
C34 C35 1.396(7)
C37 C38 1.536(10)
C38 C39 1.371(12)
B3 B7 1.777(8)
B3 B8 1.788(7)
B3 B4 1.786(8)
B4 B5 1.753(9)
B4 B8 1.768(10)
B4 B9 1.766(8)
B5 B9 1.762(10)
B5 B10 1.772(10)
B5 B6 1.814(8)
B6 B11 1.779(9)
B6 B10 1.793(8)
B7 B11 1.760(9)
B7 B12 1.779(8)
B7 B8 1.789(8)
B8 B12 1.779(10)
B8 B9 1.796(10)
B9 B12 1.771(10)
B9 B10 1.786(10)
B10 B12 1.780(12)
B10 B11 1.791(10)
B11 B12 1.785(8)
